data_7715880
loop_
_publ_author_name
'Hashemzadeh, Tahmineh'
'Christofferson, Andrew J.'
'White, Keith F.'
'Barnard, Peter J.'

_publ_section_title
;
 Experimental and theoretical studies of pH-responsive iridium(III)
 complexes of azole and N-heterocyclic carbene ligands.
;
_journal_issue 19
_journal_name_full 'Dalton transactions (Cambridge, England : 2003)'
_journal_page_first 8478
_journal_page_last 8493
_journal_paper_doi 10.1039/d3dt03766e
_journal_volume 53
_journal_year 2024
_chemical_formula_moiety 'C34 H25 Ir N5, Cl, 2(H2 O)'
_chemical_formula_sum 'C34 H29 Cl Ir N5 O2'
_chemical_formula_weight 767.27
_space_group_crystal_system monoclinic
_space_group_IT_number 14
_space_group_name_Hall '-P 2ybc'
_space_group_name_H-M_alt 'P 1 21/c 1'
_atom_sites_solution_hydrogens mixed
_atom_sites_solution_primary dual
_audit_creation_date 2024-03-08
_audit_creation_method
;
Olex2 1.5
(compiled 2023.08.24 svn.re1ec1418 for OlexSys, GUI svn.r6817)
;
_audit_update_record
;
2024-03-08 deposited with the CCDC.	2024-04-22 downloaded from the CCDC.
;
_cell_angle_alpha 90
_cell_angle_beta 132.839(4)
_cell_angle_gamma 90
_cell_formula_units_Z 4
_cell_length_a 9.2393(2)
_cell_length_b 28.2368(3)
_cell_length_c 16.1627(4)
_cell_measurement_reflns_used 23663
_cell_measurement_temperature 159(40)
_cell_measurement_theta_max 69.5800
_cell_measurement_theta_min 3.7380
_cell_volume 3091.9(2)
_computing_molecular_graphics 'Olex2 1.5 (Dolomanov et al., 2009)'
_computing_publication_material 'Olex2 1.5 (Dolomanov et al., 2009)'
_computing_structure_refinement 'SHELXL 2018/3 (Sheldrick, 2015)'
_computing_structure_solution 'SHELXT  (Sheldrick, 2015)'
_diffrn_ambient_temperature 160(40)
_diffrn_measured_fraction_theta_full 1.000
_diffrn_measured_fraction_theta_max 0.969
_diffrn_measurement_device_type SuperNova
_diffrn_radiation_type CuK\a
_diffrn_radiation_wavelength 1.54184
_diffrn_reflns_av_R_equivalents 0.0338
_diffrn_reflns_av_unetI/netI 0.0196
_diffrn_reflns_Laue_measured_fraction_full 1.000
_diffrn_reflns_Laue_measured_fraction_max 0.969
_diffrn_reflns_limit_h_max 8
_diffrn_reflns_limit_h_min -11
_diffrn_reflns_limit_k_max 34
_diffrn_reflns_limit_k_min -34
_diffrn_reflns_limit_l_max 19
_diffrn_reflns_limit_l_min -15
_diffrn_reflns_number 30792
_diffrn_reflns_point_group_measured_fraction_full 1.000
_diffrn_reflns_point_group_measured_fraction_max 0.969
_diffrn_reflns_theta_full 67.684
_diffrn_reflns_theta_max 71.239
_diffrn_reflns_theta_min 4.045
_exptl_absorpt_coefficient_mu 9.468
_exptl_absorpt_correction_T_max 0.93145
_exptl_absorpt_correction_T_min 0.93145
_exptl_absorpt_correction_type multi-scan
_exptl_absorpt_process_details
;
CrysAlisPro 1.171.40.53 (Rigaku Oxford Diffraction, 2019)
Spherical absorption correction
 using equivalent radius and absorption coefficient.
Empirical absorption correction using spherical harmonics,
 implemented in SCALE3 ABSPACK scaling algorithm.
;
_exptl_crystal_colour 'clear yellowish green'
_exptl_crystal_colour_lustre clear
_exptl_crystal_colour_modifier yellowish
_exptl_crystal_colour_primary green
_exptl_crystal_density_diffrn 1.648
_exptl_crystal_description block
_exptl_crystal_F_000 1512
_exptl_crystal_size_max 0.08
_exptl_crystal_size_mid 0.02
_exptl_crystal_size_min 0.02
_refine_diff_density_max 2.396
_refine_diff_density_min -1.029
_refine_diff_density_rms 0.095
_refine_ls_extinction_method none
_refine_ls_goodness_of_fit_ref 1.110
_refine_ls_hydrogen_treatment constr
_refine_ls_matrix_type full
_refine_ls_number_parameters 391
_refine_ls_number_reflns 5812
_refine_ls_number_restraints 0
_refine_ls_restrained_S_all 1.110
_refine_ls_R_factor_all 0.0304
_refine_ls_R_factor_gt 0.0298
_refine_ls_shift/su_max 0.003
_refine_ls_shift/su_mean 0.000
_refine_ls_structure_factor_coef Fsqd
_refine_ls_weighting_details 'w=1/[\s^2^(Fo^2^)+(0.0235P)^2^+11.8705P] where P=(Fo^2^+2Fc^2^)/3'
_refine_ls_weighting_scheme calc
_refine_ls_wR_factor_gt 0.0689
_refine_ls_wR_factor_ref 0.0690
_reflns_Friedel_coverage 0.000
_reflns_number_gt 5770
_reflns_number_total 5812
_reflns_threshold_expression 'I > 2\s(I)'
_cod_data_source_file d3dt03766e2.cif
_cod_data_source_block 13
_cod_depositor_comments 'Adding full bibliography for 7715878--7715882.cif.'
_cod_original_cell_volume 3091.93(18)
_cod_database_code 7715880
_shelx_shelxl_version_number 2018/3
_shelx_space_group_comment
;
The symmetry employed for this shelxl refinement is uniquely defined
by the following loop, which should always be used as a source of
symmetry information in preference to the above space-group names.
They are only intended as comments.
;
_shelx_estimated_absorpt_t_max 0.833
_shelx_estimated_absorpt_t_min 0.518
_olex2_refinement_description
;
1. Fixed Uiso
 At 1.2 times of:
  All C(H) groups, All N(H) groups
 At 1.5 times of:
  All O(H,H) groups
2.a Riding coordinates:
 O3(H3A,H3B)
2.b Free rotating group:
 O1(H1A,H1B)
2.c Aromatic/amide H refined with riding coordinates:
 N5(H5), C17(H17), C11(H11), C24(H24), C34(H34), C14(H14), C6(H6), C7(H7),
 C16(H16), C15(H15), C12(H12), C9(H9), C25(H25), C22(H22), C35(H35), C33(H33),
 C27(H27), C5(H5A), C19(H19), C21(H21), C10(H10), C26(H26), C20(H20), C32(H32),
 C31(H31)
;
_smtbx_masks_special_details
;
A solvent mask was calculated and 48 electrons were 
found in a volume of 140\%A^3^ in 1 void per unit cell. 
This is consistent with the presence of 1[H2O] per Formula Unit 
which account for 40 electrons per unit cell.
;
_olex2_submission_special_instructions 'No special instructions were received'

loop_
_space_group_symop_operation_xyz
'x, y, z'
'-x, y+1/2, -z+1/2'
'-x, -y, -z'
'x, -y-1/2, z-1/2'

loop_
_atom_site_label
_atom_site_type_symbol
_atom_site_fract_x
_atom_site_fract_y
_atom_site_fract_z
_atom_site_U_iso_or_equiv
_atom_site_adp_type
_atom_site_occupancy
_atom_site_site_symmetry_order
_atom_site_calc_flag
_atom_site_refinement_flags_posn
_atom_site_refinement_flags_adp
_atom_site_refinement_flags_occupancy
_atom_site_disorder_assembly
_atom_site_disorder_group
Ir01 Ir 1.13279(2) 0.33558(2) 0.57537(2) 0.02009(6) Uani 1 1 d . . . . .
Cl1 Cl 1.17526(19) 0.50337(6) 0.93962(11) 0.0580(3) Uani 1 1 d . . . . .
N4 N 1.0394(5) 0.33772(11) 0.4104(3) 0.0246(7) Uani 1 1 d . . . . .
N3 N 0.9805(4) 0.40192(11) 0.5067(3) 0.0216(6) Uani 1 1 d . . . . .
N1 N 0.8838(5) 0.29808(11) 0.5079(3) 0.0244(7) Uani 1 1 d . . . . .
N2 N 1.3989(5) 0.36825(11) 0.6601(3) 0.0237(7) Uani 1 1 d . . . . .
N5 N 0.7935(5) 0.44960(12) 0.3574(3) 0.0268(7) Uani 1 1 d . . . . .
H5 H 0.731265 0.461197 0.289981 0.032 Uiso 1 1 calc R U . . .
C1 C 1.2455(6) 0.26943(14) 0.6131(3) 0.0257(8) Uani 1 1 d . . . . .
O1 O 1.3828(6) 0.51181(16) 0.8457(3) 0.0576(10) Uani 1 1 d G . . . .
H1A H 1.510154 0.514581 0.900207 0.086 Uiso 1 1 d G U . . .
H1B H 1.330902 0.506464 0.873879 0.086 Uiso 1 1 d G U . . .
C29 C 0.9029(5) 0.40990(13) 0.4024(3) 0.0231(8) Uani 1 1 d . . . . .
C17 C 1.1161(6) 0.33099(14) 0.7590(3) 0.0263(8) Uani 1 1 d . . . . .
H17 H 1.001201 0.311851 0.710039 0.032 Uiso 1 1 calc R U . . .
C11 C 0.5520(7) 0.29052(17) 0.4236(4) 0.0373(10) Uani 1 1 d . . . . .
H11 H 0.432444 0.305148 0.394121 0.045 Uiso 1 1 calc R U . . .
C24 C 0.9535(6) 0.44907(13) 0.6293(3) 0.0246(8) Uani 1 1 d . . . . .
H24 H 1.037670 0.429732 0.694681 0.029 Uiso 1 1 calc R U . . .
C13 C 1.3888(6) 0.37267(13) 0.8030(3) 0.0252(8) Uani 1 1 d . . . . .
C34 C 1.0762(6) 0.30442(15) 0.3673(3) 0.0281(8) Uani 1 1 d . . . . .
H34 H 1.143694 0.276389 0.409515 0.034 Uiso 1 1 calc R U . . .
C2 C 1.2158(6) 0.34488(13) 0.7262(3) 0.0232(8) Uani 1 1 d . . . . .
C8 C 0.9050(6) 0.24996(14) 0.5136(3) 0.0278(8) Uani 1 1 d . . . . .
C18 C 1.4928(6) 0.38401(13) 0.7662(3) 0.0256(8) Uani 1 1 d . . . . .
C28 C 0.7976(6) 0.46857(14) 0.4374(3) 0.0258(8) Uani 1 1 d . . . . .
C14 C 1.4529(6) 0.38756(15) 0.9055(3) 0.0306(9) Uani 1 1 d . . . . .
H14 H 1.566798 0.406991 0.954749 0.037 Uiso 1 1 calc R U . . .
C23 C 0.9162(5) 0.43859(13) 0.5315(3) 0.0233(8) Uani 1 1 d . . . . .
C30 C 0.9389(6) 0.37708(14) 0.3483(3) 0.0263(8) Uani 1 1 d . . . . .
C6 C 1.4878(7) 0.20795(17) 0.6825(4) 0.0400(11) Uani 1 1 d . . . . .
H6 H 1.619442 0.199317 0.720213 0.048 Uiso 1 1 calc R U . . .
C3 C 1.1035(6) 0.23322(14) 0.5715(3) 0.0272(8) Uani 1 1 d . . . . .
C7 C 1.4369(6) 0.25551(15) 0.6679(4) 0.0315(9) Uani 1 1 d . . . . .
H7 H 1.534576 0.278965 0.695894 0.038 Uiso 1 1 calc R U . . .
C16 C 1.1836(7) 0.34498(16) 0.8632(4) 0.0343(9) Uani 1 1 d . . . . .
H16 H 1.115717 0.334725 0.885088 0.041 Uiso 1 1 calc R U . . .
C15 C 1.3492(7) 0.37377(16) 0.9353(4) 0.0352(10) Uani 1 1 d . . . . .
H15 H 1.391372 0.383996 1.004815 0.042 Uiso 1 1 calc R U . . .
C12 C 0.7124(6) 0.31759(15) 0.4642(4) 0.0294(9) Uani 1 1 d . . . . .
H12 H 0.701262 0.351123 0.461145 0.035 Uiso 1 1 calc R U . . .
C9 C 0.7420(7) 0.22184(16) 0.4695(4) 0.0342(9) Uani 1 1 d . . . . .
H9 H 0.752223 0.188367 0.469542 0.041 Uiso 1 1 calc R U . . .
C25 C 0.8628(6) 0.48863(14) 0.6266(4) 0.0296(9) Uani 1 1 d . . . . .
H25 H 0.884823 0.496549 0.691577 0.036 Uiso 1 1 calc R U . . .
C22 C 1.4862(6) 0.37397(14) 0.6199(4) 0.0293(9) Uani 1 1 d . . . . .
H22 H 1.420772 0.362726 0.546361 0.035 Uiso 1 1 calc R U . . .
C35 C 1.1573(7) 0.18548(15) 0.5866(4) 0.0360(10) Uani 1 1 d . . . . .
H35 H 1.061120 0.161525 0.557923 0.043 Uiso 1 1 calc R U . . .
C33 C 1.0189(7) 0.30967(17) 0.2632(4) 0.0375(10) Uani 1 1 d . . . . .
H33 H 1.045951 0.285604 0.234264 0.045 Uiso 1 1 calc R U . . .
C27 C 0.7052(6) 0.50850(14) 0.4350(4) 0.0314(9) Uani 1 1 d . . . . .
H27 H 0.623194 0.528394 0.370491 0.038 Uiso 1 1 calc R U . . .
C5 C 1.3485(8) 0.17302(16) 0.6425(4) 0.0417(11) Uani 1 1 d . . . . .
H5A H 1.384875 0.140573 0.653690 0.050 Uiso 1 1 calc R U . . .
C19 C 1.6740(6) 0.40700(15) 0.8300(4) 0.0330(9) Uani 1 1 d . . . . .
H19 H 1.737005 0.418836 0.902740 0.040 Uiso 1 1 calc R U . . .
C21 C 1.6667(6) 0.39548(15) 0.6817(4) 0.0355(10) Uani 1 1 d . . . . .
H21 H 1.725663 0.398554 0.651549 0.043 Uiso 1 1 calc R U . . .
C10 C 0.5668(7) 0.24195(17) 0.4262(4) 0.0376(10) Uani 1 1 d . . . . .
H10 H 0.457567 0.222598 0.398384 0.045 Uiso 1 1 calc R U . . .
C26 C 0.7384(6) 0.51758(14) 0.5301(4) 0.0313(9) Uani 1 1 d . . . . .
H26 H 0.675911 0.544059 0.530945 0.038 Uiso 1 1 calc R U . . .
C20 C 1.7624(6) 0.41269(16) 0.7885(4) 0.0373(10) Uani 1 1 d . . . . .
H20 H 1.886496 0.428107 0.832062 0.045 Uiso 1 1 calc R U . . .
C32 C 0.9211(8) 0.3508(2) 0.2022(4) 0.0456(12) Uani 1 1 d . . . . .
H32 H 0.883620 0.355542 0.131601 0.055 Uiso 1 1 calc R U . . .
C31 C 0.8788(7) 0.38455(17) 0.2445(4) 0.0367(10) Uani 1 1 d . . . . .
H31 H 0.809414 0.412556 0.202828 0.044 Uiso 1 1 calc R U . . .
O3 O 0.8307(9) 0.55950(19) 0.8866(6) 0.111(2) Uani 1 1 d . . . . .
H3A H 0.937599 0.553457 0.900294 0.166 Uiso 1 1 d R U . . .
H3B H 0.832099 0.539137 0.927575 0.166 Uiso 1 1 d R U . . .

loop_
_atom_site_aniso_label
_atom_site_aniso_U_11
_atom_site_aniso_U_22
_atom_site_aniso_U_33
_atom_site_aniso_U_23
_atom_site_aniso_U_13
_atom_site_aniso_U_12
Ir01 0.01639(9) 0.01990(9) 0.02331(9) 0.00091(6) 0.01323(7) -0.00045(6)
Cl1 0.0349(6) 0.0816(10) 0.0441(7) -0.0189(6) 0.0215(6) -0.0068(6)
N4 0.0215(16) 0.0291(17) 0.0238(16) -0.0018(13) 0.0156(14) -0.0023(13)
N3 0.0160(14) 0.0202(15) 0.0280(16) 0.0015(12) 0.0147(14) -0.0007(12)
N1 0.0194(15) 0.0244(16) 0.0251(16) -0.0021(13) 0.0134(14) -0.0059(13)
N2 0.0184(15) 0.0208(15) 0.0289(17) 0.0022(13) 0.0150(14) 0.0000(12)
N5 0.0224(16) 0.0288(17) 0.0269(17) 0.0064(13) 0.0159(15) 0.0040(13)
C1 0.028(2) 0.028(2) 0.0258(19) 0.0001(15) 0.0199(18) 0.0012(16)
O1 0.039(2) 0.077(3) 0.040(2) 0.0254(19) 0.0205(17) 0.0065(19)
C29 0.0190(17) 0.0237(18) 0.0240(19) 0.0037(15) 0.0136(16) 0.0011(14)
C17 0.0235(19) 0.0266(19) 0.031(2) 0.0047(16) 0.0190(18) 0.0036(15)
C11 0.024(2) 0.048(3) 0.035(2) -0.004(2) 0.018(2) -0.0069(19)
C24 0.0244(19) 0.0229(18) 0.0268(19) 0.0039(15) 0.0176(17) 0.0006(15)
C13 0.0216(18) 0.0204(18) 0.030(2) 0.0043(15) 0.0162(17) 0.0053(14)
C34 0.0227(19) 0.033(2) 0.029(2) -0.0050(16) 0.0178(18) -0.0014(16)
C2 0.0234(19) 0.0172(17) 0.0245(19) 0.0038(14) 0.0145(17) 0.0050(14)
C8 0.034(2) 0.027(2) 0.026(2) -0.0015(16) 0.0217(18) -0.0040(16)
C18 0.0201(18) 0.0202(18) 0.030(2) 0.0040(15) 0.0144(17) 0.0026(14)
C28 0.0200(18) 0.0252(19) 0.030(2) 0.0019(16) 0.0163(17) -0.0012(15)
C14 0.028(2) 0.028(2) 0.026(2) 0.0035(16) 0.0138(18) 0.0032(16)
C23 0.0204(18) 0.0183(17) 0.034(2) 0.0010(15) 0.0198(17) -0.0009(14)
C30 0.0183(18) 0.032(2) 0.0257(19) 0.0008(16) 0.0139(17) -0.0009(15)
C6 0.039(3) 0.039(2) 0.043(3) 0.006(2) 0.028(2) 0.014(2)
C3 0.031(2) 0.028(2) 0.027(2) -0.0007(16) 0.0208(18) -0.0008(16)
C7 0.027(2) 0.030(2) 0.036(2) 0.0039(17) 0.0209(19) 0.0064(17)
C16 0.037(2) 0.036(2) 0.038(2) 0.0107(19) 0.029(2) 0.0082(19)
C15 0.041(2) 0.036(2) 0.029(2) 0.0022(18) 0.023(2) 0.0062(19)
C12 0.022(2) 0.032(2) 0.032(2) -0.0006(17) 0.0176(18) -0.0029(16)
C9 0.035(2) 0.029(2) 0.035(2) -0.0031(17) 0.022(2) -0.0104(18)
C25 0.031(2) 0.0248(19) 0.038(2) -0.0019(17) 0.025(2) -0.0028(16)
C22 0.026(2) 0.028(2) 0.037(2) 0.0014(17) 0.0230(19) -0.0017(16)
C35 0.050(3) 0.025(2) 0.040(2) -0.0035(18) 0.033(2) -0.0028(19)
C33 0.030(2) 0.049(3) 0.031(2) -0.006(2) 0.020(2) 0.0046(19)
C27 0.027(2) 0.0231(19) 0.039(2) 0.0043(17) 0.0205(19) 0.0039(16)
C5 0.058(3) 0.025(2) 0.049(3) 0.0044(19) 0.040(3) 0.013(2)
C19 0.026(2) 0.028(2) 0.033(2) -0.0001(17) 0.0150(19) -0.0027(16)
C21 0.027(2) 0.032(2) 0.051(3) 0.0043(19) 0.027(2) -0.0005(17)
C10 0.029(2) 0.042(3) 0.037(2) -0.0097(19) 0.020(2) -0.0186(19)
C26 0.031(2) 0.0216(19) 0.044(2) 0.0040(17) 0.026(2) 0.0032(16)
C20 0.021(2) 0.033(2) 0.045(3) -0.0021(19) 0.018(2) -0.0085(17)
C32 0.044(3) 0.064(3) 0.029(2) 0.000(2) 0.025(2) 0.009(2)
C31 0.031(2) 0.047(3) 0.028(2) 0.0056(19) 0.018(2) 0.0077(19)
O3 0.091(4) 0.067(3) 0.161(6) 0.001(4) 0.080(4) 0.020(3)

loop_
_atom_type_symbol
_atom_type_description
_atom_type_scat_dispersion_real
_atom_type_scat_dispersion_imag
_atom_type_scat_source
C C 0.0181 0.0091 'International Tables Vol C Tables 4.2.6.8 and 6.1.1.4'
H H 0.0000 0.0000 'International Tables Vol C Tables 4.2.6.8 and 6.1.1.4'
Cl Cl 0.3639 0.7018 'International Tables Vol C Tables 4.2.6.8 and 6.1.1.4'
Ir Ir -4.7710 6.5667 'International Tables Vol C Tables 4.2.6.8 and 6.1.1.4'
N N 0.0311 0.0180 'International Tables Vol C Tables 4.2.6.8 and 6.1.1.4'
O O 0.0492 0.0322 'International Tables Vol C Tables 4.2.6.8 and 6.1.1.4'

loop_
_geom_angle_atom_site_label_1
_geom_angle_atom_site_label_2
_geom_angle_atom_site_label_3
_geom_angle
_geom_angle_site_symmetry_1
_geom_angle_site_symmetry_3
_geom_angle_publ_flag
N3 Ir01 N4 76.54(12) . . y
N1 Ir01 N4 89.78(12) . . y
N1 Ir01 N3 94.14(12) . . y
N1 Ir01 N2 173.06(13) . . y
N2 Ir01 N4 95.86(13) . . y
N2 Ir01 N3 91.11(12) . . y
C1 Ir01 N4 95.10(14) . . y
C1 Ir01 N3 170.44(14) . . y
C1 Ir01 N1 81.05(15) . . y
C1 Ir01 N2 94.39(14) . . y
C2 Ir01 N4 170.90(13) . . y
C2 Ir01 N3 95.09(13) . . y
C2 Ir01 N1 94.42(15) . . y
C2 Ir01 N2 80.58(15) . . y
C2 Ir01 C1 93.52(15) . . y
C34 N4 Ir01 125.9(3) . . ?
C34 N4 C30 118.5(3) . . ?
C30 N4 Ir01 115.5(3) . . ?
C29 N3 Ir01 113.8(2) . . ?
C29 N3 C23 105.9(3) . . ?
C23 N3 Ir01 139.8(3) . . ?
C8 N1 Ir01 114.9(3) . . ?
C12 N1 Ir01 124.5(3) . . ?
C12 N1 C8 120.6(3) . . ?
C18 N2 Ir01 115.8(3) . . ?
C22 N2 Ir01 125.0(3) . . ?
C22 N2 C18 119.2(3) . . ?
C29 N5 H5 126.7 . . ?
C29 N5 C28 106.7(3) . . ?
C28 N5 H5 126.7 . . ?
C3 C1 Ir01 113.7(3) . . ?
C7 C1 Ir01 128.6(3) . . ?
C7 C1 C3 117.6(4) . . ?
H1A O1 H1B 109.4 . . ?
N3 C29 N5 112.7(3) . . ?
N3 C29 C30 120.4(3) . . ?
N5 C29 C30 126.9(4) . . ?
C2 C17 H17 119.7 . . ?
C2 C17 C16 120.6(4) . . ?
C16 C17 H17 119.7 . . ?
C12 C11 H11 120.4 . . ?
C12 C11 C10 119.2(4) . . ?
C10 C11 H11 120.4 . . ?
C23 C24 H24 121.4 . . ?
C25 C24 H24 121.4 . . ?
C25 C24 C23 117.2(4) . . ?
C2 C13 C18 115.1(4) . . ?
C14 C13 C2 121.5(4) . . ?
C14 C13 C18 123.4(4) . . ?
N4 C34 H34 118.9 . . ?
N4 C34 C33 122.1(4) . . ?
C33 C34 H34 118.9 . . ?
C17 C2 Ir01 128.1(3) . . ?
C17 C2 C13 117.7(4) . . ?
C13 C2 Ir01 113.9(3) . . ?
N1 C8 C3 115.2(3) . . ?
N1 C8 C9 118.4(4) . . ?
C9 C8 C3 126.4(4) . . ?
N2 C18 C13 113.9(3) . . ?
N2 C18 C19 119.9(4) . . ?
C19 C18 C13 126.1(4) . . ?
N5 C28 C23 106.6(3) . . ?
N5 C28 C27 131.4(4) . . ?
C27 C28 C23 122.0(4) . . ?
C13 C14 H14 120.3 . . ?
C15 C14 C13 119.5(4) . . ?
C15 C14 H14 120.3 . . ?
N3 C23 C24 131.4(4) . . ?
N3 C23 C28 108.1(3) . . ?
C24 C23 C28 120.5(3) . . ?
N4 C30 C29 113.5(3) . . ?
N4 C30 C31 122.1(4) . . ?
C31 C30 C29 124.4(4) . . ?
C7 C6 H6 119.7 . . ?
C5 C6 H6 119.7 . . ?
C5 C6 C7 120.7(4) . . ?
C1 C3 C8 115.1(4) . . ?
C35 C3 C1 120.4(4) . . ?
C35 C3 C8 124.5(4) . . ?
C1 C7 H7 119.4 . . ?
C6 C7 C1 121.2(4) . . ?
C6 C7 H7 119.4 . . ?
C17 C16 H16 119.7 . . ?
C15 C16 C17 120.6(4) . . ?
C15 C16 H16 119.7 . . ?
C14 C15 C16 120.0(4) . . ?
C14 C15 H15 120.0 . . ?
C16 C15 H15 120.0 . . ?
N1 C12 C11 121.9(4) . . ?
N1 C12 H12 119.1 . . ?
C11 C12 H12 119.1 . . ?
C8 C9 H9 119.6 . . ?
C10 C9 C8 120.9(4) . . ?
C10 C9 H9 119.6 . . ?
C24 C25 H25 119.2 . . ?
C24 C25 C26 121.7(4) . . ?
C26 C25 H25 119.2 . . ?
N2 C22 H22 118.9 . . ?
N2 C22 C21 122.2(4) . . ?
C21 C22 H22 118.9 . . ?
C3 C35 H35 119.8 . . ?
C5 C35 C3 120.5(4) . . ?
C5 C35 H35 119.8 . . ?
C34 C33 H33 120.7 . . ?
C34 C33 C32 118.6(4) . . ?
C32 C33 H33 120.7 . . ?
C28 C27 H27 121.6 . . ?
C26 C27 C28 116.9(4) . . ?
C26 C27 H27 121.6 . . ?
C6 C5 H5A 120.1 . . ?
C35 C5 C6 119.7(4) . . ?
C35 C5 H5A 120.1 . . ?
C18 C19 H19 119.8 . . ?
C20 C19 C18 120.5(4) . . ?
C20 C19 H19 119.8 . . ?
C22 C21 H21 120.3 . . ?
C22 C21 C20 119.4(4) . . ?
C20 C21 H21 120.3 . . ?
C11 C10 H10 120.5 . . ?
C9 C10 C11 119.0(4) . . ?
C9 C10 H10 120.5 . . ?
C25 C26 H26 119.2 . . ?
C27 C26 C25 121.6(4) . . ?
C27 C26 H26 119.2 . . ?
C19 C20 C21 118.7(4) . . ?
C19 C20 H20 120.7 . . ?
C21 C20 H20 120.7 . . ?
C33 C32 H32 120.2 . . ?
C31 C32 C33 119.6(4) . . ?
C31 C32 H32 120.2 . . ?
C30 C31 H31 120.6 . . ?
C32 C31 C30 118.9(4) . . ?
C32 C31 H31 120.6 . . ?
H3A O3 H3B 104.5 . . ?

loop_
_geom_bond_atom_site_label_1
_geom_bond_atom_site_label_2
_geom_bond_distance
_geom_bond_site_symmetry_2
_geom_bond_publ_flag
Ir01 N4 2.175(3) . y
Ir01 N3 2.144(3) . y
Ir01 N1 2.047(3) . y
Ir01 N2 2.047(3) . y
Ir01 C1 2.020(4) . y
Ir01 C2 2.015(4) . y
N4 C34 1.344(5) . ?
N4 C30 1.355(5) . ?
N3 C29 1.328(5) . ?
N3 C23 1.383(5) . ?
N1 C8 1.367(5) . ?
N1 C12 1.338(5) . ?
N2 C18 1.367(5) . ?
N2 C22 1.346(5) . ?
N5 H5 0.8800 . ?
N5 C29 1.345(5) . ?
N5 C28 1.376(5) . ?
C1 C3 1.421(6) . ?
C1 C7 1.391(6) . ?
O1 H1A 0.8704 . ?
O1 H1B 0.8703 . ?
C29 C30 1.458(6) . ?
C17 H17 0.9500 . ?
C17 C2 1.395(6) . ?
C17 C16 1.398(6) . ?
C11 H11 0.9500 . ?
C11 C12 1.374(6) . ?
C11 C10 1.376(7) . ?
C24 H24 0.9500 . ?
C24 C23 1.401(6) . ?
C24 C25 1.379(6) . ?
C13 C2 1.419(6) . ?
C13 C18 1.469(6) . ?
C13 C14 1.392(6) . ?
C34 H34 0.9500 . ?
C34 C33 1.385(6) . ?
C8 C3 1.458(6) . ?
C8 C9 1.396(6) . ?
C18 C19 1.393(6) . ?
C28 C23 1.401(5) . ?
C28 C27 1.399(6) . ?
C14 H14 0.9500 . ?
C14 C15 1.388(6) . ?
C30 C31 1.380(6) . ?
C6 H6 0.9500 . ?
C6 C7 1.389(6) . ?
C6 C5 1.384(7) . ?
C3 C35 1.400(6) . ?
C7 H7 0.9500 . ?
C16 H16 0.9500 . ?
C16 C15 1.392(7) . ?
C15 H15 0.9500 . ?
C12 H12 0.9500 . ?
C9 H9 0.9500 . ?
C9 C10 1.375(7) . ?
C25 H25 0.9500 . ?
C25 C26 1.409(6) . ?
C22 H22 0.9500 . ?
C22 C21 1.372(6) . ?
C35 H35 0.9500 . ?
C35 C5 1.374(7) . ?
C33 H33 0.9500 . ?
C33 C32 1.387(7) . ?
C27 H27 0.9500 . ?
C27 C26 1.372(6) . ?
C5 H5A 0.9500 . ?
C19 H19 0.9500 . ?
C19 C20 1.373(7) . ?
C21 H21 0.9500 . ?
C21 C20 1.386(7) . ?
C10 H10 0.9500 . ?
C26 H26 0.9500 . ?
C20 H20 0.9500 . ?
C32 H32 0.9500 . ?
C32 C31 1.376(7) . ?
C31 H31 0.9500 . ?
O3 H3A 0.8699 . ?
O3 H3B 0.8699 . ?

loop_
_geom_torsion_atom_site_label_1
_geom_torsion_atom_site_label_2
_geom_torsion_atom_site_label_3
_geom_torsion_atom_site_label_4
_geom_torsion
_geom_torsion_site_symmetry_1
_geom_torsion_site_symmetry_2
_geom_torsion_site_symmetry_3
_geom_torsion_site_symmetry_4
_geom_torsion_publ_flag
Ir01 N4 C34 C33 -177.0(3) . . . . ?
Ir01 N4 C30 C29 -3.0(4) . . . . ?
Ir01 N4 C30 C31 176.7(3) . . . . ?
Ir01 N3 C29 N5 174.4(2) . . . . ?
Ir01 N3 C29 C30 -5.1(4) . . . . ?
Ir01 N3 C23 C24 9.9(7) . . . . ?
Ir01 N3 C23 C28 -171.3(3) . . . . ?
Ir01 N1 C8 C3 2.8(4) . . . . ?
Ir01 N1 C8 C9 179.9(3) . . . . ?
Ir01 N1 C12 C11 -177.7(3) . . . . ?
Ir01 N2 C18 C13 2.6(4) . . . . ?
Ir01 N2 C18 C19 -179.5(3) . . . . ?
Ir01 N2 C22 C21 -178.8(3) . . . . ?
Ir01 C1 C3 C8 -2.4(4) . . . . ?
Ir01 C1 C3 C35 177.2(3) . . . . ?
Ir01 C1 C7 C6 -176.9(3) . . . . ?
N4 C34 C33 C32 0.3(7) . . . . ?
N4 C30 C31 C32 0.5(7) . . . . ?
N3 C29 C30 N4 5.5(5) . . . . ?
N3 C29 C30 C31 -174.2(4) . . . . ?
N1 C8 C3 C1 -0.3(5) . . . . ?
N1 C8 C3 C35 -179.9(4) . . . . ?
N1 C8 C9 C10 -2.9(6) . . . . ?
N2 C18 C19 C20 -2.0(6) . . . . ?
N2 C22 C21 C20 -1.0(7) . . . . ?
N5 C29 C30 N4 -173.9(4) . . . . ?
N5 C29 C30 C31 6.4(6) . . . . ?
N5 C28 C23 N3 -0.4(4) . . . . ?
N5 C28 C23 C24 178.5(3) . . . . ?
N5 C28 C27 C26 179.2(4) . . . . ?
C1 C3 C35 C5 0.5(6) . . . . ?
C29 N3 C23 C24 -178.8(4) . . . . ?
C29 N3 C23 C28 -0.1(4) . . . . ?
C29 N5 C28 C23 0.7(4) . . . . ?
C29 N5 C28 C27 -177.7(4) . . . . ?
C29 C30 C31 C32 -179.8(4) . . . . ?
C17 C16 C15 C14 -2.2(6) . . . . ?
C24 C25 C26 C27 -1.6(6) . . . . ?
C13 C18 C19 C20 175.6(4) . . . . ?
C13 C14 C15 C16 0.5(6) . . . . ?
C34 N4 C30 C29 178.3(3) . . . . ?
C34 N4 C30 C31 -2.0(6) . . . . ?
C34 C33 C32 C31 -1.8(8) . . . . ?
C2 C17 C16 C15 1.3(6) . . . . ?
C2 C13 C18 N2 3.8(5) . . . . ?
C2 C13 C18 C19 -173.9(4) . . . . ?
C2 C13 C14 C15 2.0(6) . . . . ?
C8 N1 C12 C11 0.0(6) . . . . ?
C8 C3 C35 C5 -179.9(4) . . . . ?
C8 C9 C10 C11 1.9(7) . . . . ?
C18 N2 C22 C21 -0.5(6) . . . . ?
C18 C13 C2 Ir01 -8.4(4) . . . . ?
C18 C13 C2 C17 176.9(3) . . . . ?
C18 C13 C14 C15 -177.7(4) . . . . ?
C18 C19 C20 C21 0.6(7) . . . . ?
C28 N5 C29 N3 -0.8(4) . . . . ?
C28 N5 C29 C30 178.7(4) . . . . ?
C28 C27 C26 C25 1.2(6) . . . . ?
C14 C13 C2 Ir01 171.9(3) . . . . ?
C14 C13 C2 C17 -2.9(5) . . . . ?
C14 C13 C18 N2 -176.5(4) . . . . ?
C14 C13 C18 C19 5.8(6) . . . . ?
C23 N3 C29 N5 0.6(4) . . . . ?
C23 N3 C29 C30 -179.0(3) . . . . ?
C23 C24 C25 C26 -0.3(6) . . . . ?
C23 C28 C27 C26 1.0(6) . . . . ?
C30 N4 C34 C33 1.6(6) . . . . ?
C3 C1 C7 C6 -0.6(6) . . . . ?
C3 C8 C9 C10 173.7(4) . . . . ?
C3 C35 C5 C6 -1.1(7) . . . . ?
C7 C1 C3 C8 -179.2(4) . . . . ?
C7 C1 C3 C35 0.4(6) . . . . ?
C7 C6 C5 C35 0.9(7) . . . . ?
C16 C17 C2 Ir01 -172.7(3) . . . . ?
C16 C17 C2 C13 1.2(5) . . . . ?
C12 N1 C8 C3 -175.1(4) . . . . ?
C12 N1 C8 C9 2.0(6) . . . . ?
C12 C11 C10 C9 0.1(7) . . . . ?
C9 C8 C3 C1 -177.1(4) . . . . ?
C9 C8 C3 C35 3.4(7) . . . . ?
C25 C24 C23 N3 -178.9(4) . . . . ?
C25 C24 C23 C28 2.5(5) . . . . ?
C22 N2 C18 C13 -175.9(3) . . . . ?
C22 N2 C18 C19 2.0(5) . . . . ?
C22 C21 C20 C19 0.9(7) . . . . ?
C33 C32 C31 C30 1.4(8) . . . . ?
C27 C28 C23 N3 178.2(3) . . . . ?
C27 C28 C23 C24 -2.9(6) . . . . ?
C5 C6 C7 C1 0.0(7) . . . . ?
C10 C11 C12 N1 -1.1(7) . . . . ?

loop_
_smtbx_masks_void_nr
_smtbx_masks_void_average_x
_smtbx_masks_void_average_y
_smtbx_masks_void_average_z
_smtbx_masks_void_volume
_smtbx_masks_void_count_electrons
_smtbx_masks_void_content
1 0.385 0.092 0.858 34.9 12.2 '1 H2O'
2 0.385 0.408 0.358 34.9 12.2 '1 H2O'
3 0.615 0.592 0.642 34.9 12.7 '1 H2O'
4 0.615 0.908 0.142 34.9 12.8 '1 H2O'
